data_7017775
loop_
_publ_author_name
'Vicente, Jos\'e'
'Chicote, Mar\'ia-Teresa'
'Abell\'an-L\'opez, Antonio'
'Bautista, Delia'

_publ_section_title
;
 A systematic study on the synthesis, reactivity and structure of
 ortho-palladated aryloximes, including the first cyclopalladated
 aryloximato and iminoaryloxime complexes.
;
_journal_issue 3
_journal_name_full 'Dalton transactions (Cambridge, England : 2003)'
_journal_page_first 752
_journal_page_last 762
_journal_paper_doi 10.1039/c1dt11445j
_journal_volume 41
_journal_year 2012
_chemical_formula_sum 'C36 H36 Cl8 N4 O2 Pd2'
_chemical_formula_weight 1053.09
_chemical_name_systematic
;
?
;
_space_group_IT_number 14
_symmetry_cell_setting monoclinic
_symmetry_space_group_name_Hall '-P 2yn'
_symmetry_space_group_name_H-M 'P 1 21/n 1'
_atom_sites_solution_hydrogens geom
_atom_sites_solution_primary direct
_atom_sites_solution_secondary difmap
_audit_creation_method SHELXL-97
_cell_angle_alpha 90.00
_cell_angle_beta 90.541(2)
_cell_angle_gamma 90.00
_cell_formula_units_Z 4
_cell_length_a 16.9138(6)
_cell_length_b 11.0175(4)
_cell_length_c 22.5029(9)
_cell_measurement_reflns_used 8505
_cell_measurement_temperature 100(2)
_cell_measurement_theta_max 27.66
_cell_measurement_theta_min 2.38
_cell_volume 4193.2(3)
_computing_cell_refinement 'Bruker SAINT'
_computing_data_collection 'Bruker SMART'
_computing_data_reduction 'Bruker SAINT'
_computing_molecular_graphics 'Bruker SHELXTL'
_computing_publication_material 'Bruker SHELXTL'
_computing_structure_refinement 'SHELXL-97 (Sheldrick, 1997)'
_computing_structure_solution 'SHELXS-97 (Sheldrick, 1990)'
_diffrn_ambient_temperature 100(2)
_diffrn_detector_area_resol_mean 8.26
_diffrn_measured_fraction_theta_full 1.000
_diffrn_measured_fraction_theta_max 0.944
_diffrn_measurement_device_type 'Bruker SMART APEX CCD'
_diffrn_measurement_method \w-scan
_diffrn_radiation_monochromator graphite
_diffrn_radiation_source 'fine-focus sealed tube'
_diffrn_radiation_type MoK\a
_diffrn_radiation_wavelength 0.71073
_diffrn_reflns_av_R_equivalents 0.0475
_diffrn_reflns_av_sigmaI/netI 0.0415
_diffrn_reflns_limit_h_max 22
_diffrn_reflns_limit_h_min -22
_diffrn_reflns_limit_k_max 14
_diffrn_reflns_limit_k_min -14
_diffrn_reflns_limit_l_max 29
_diffrn_reflns_limit_l_min -29
_diffrn_reflns_number 47665
_diffrn_reflns_theta_full 26.00
_diffrn_reflns_theta_max 28.26
_diffrn_reflns_theta_min 1.81
_exptl_absorpt_coefficient_mu 1.405
_exptl_absorpt_correction_T_max 0.9331
_exptl_absorpt_correction_T_min 0.8385
_exptl_absorpt_correction_type multi-scan
_exptl_absorpt_process_details SADABS
_exptl_crystal_colour pale-yellow
_exptl_crystal_density_diffrn 1.668
_exptl_crystal_density_method 'not measured'
_exptl_crystal_description plate
_exptl_crystal_F_000 2096
_exptl_crystal_size_max 0.19
_exptl_crystal_size_mid 0.11
_exptl_crystal_size_min 0.05
_refine_diff_density_max 0.831
_refine_diff_density_min -0.772
_refine_diff_density_rms 0.105
_refine_ls_extinction_method none
_refine_ls_goodness_of_fit_ref 1.109
_refine_ls_hydrogen_treatment mixed
_refine_ls_matrix_type full
_refine_ls_number_parameters 527
_refine_ls_number_reflns 9799
_refine_ls_number_restraints 144
_refine_ls_restrained_S_all 1.121
_refine_ls_R_factor_all 0.0607
_refine_ls_R_factor_gt 0.0466
_refine_ls_shift/su_max 0.002
_refine_ls_shift/su_mean 0.000
_refine_ls_structure_factor_coef Fsqd
_refine_ls_weighting_details 'calc w=1/[\s^2^(Fo^2^)+(0.0326P)^2^+6.3253P] where P=(Fo^2^+2Fc^2^)/3'
_refine_ls_weighting_scheme calc
_refine_ls_wR_factor_gt 0.0885
_refine_ls_wR_factor_ref 0.0935
_reflns_number_gt 8119
_reflns_number_total 9799
_reflns_threshold_expression >2sigma(I)
_cod_data_source_file c1dt11445j.txt
_cod_data_source_block aab112s
_cod_original_sg_symbol_H-M ' P 2(1)/n'
_cod_database_code 7017775

loop_
_symmetry_equiv_pos_as_xyz
'x, y, z'
'-x+1/2, y+1/2, -z+1/2'
'-x, -y, -z'
'x-1/2, -y-1/2, z-1/2'

loop_
_atom_site_label
_atom_site_type_symbol
_atom_site_fract_x
_atom_site_fract_y
_atom_site_fract_z
_atom_site_U_iso_or_equiv
_atom_site_adp_type
_atom_site_occupancy
_atom_site_symmetry_multiplicity
_atom_site_calc_flag
_atom_site_refinement_flags
_atom_site_disorder_assembly
_atom_site_disorder_group
Pd1 Pd 0.862240(14) 0.22946(2) 0.436273(11) 0.01609(7) Uani 1 1 d . . .
Pd2 Pd 0.688080(15) 0.26874(2) 0.382089(11) 0.01668(7) Uani 1 1 d . . .
N1 N 0.89140(16) 0.0614(3) 0.46790(13) 0.0188(6) Uani 1 1 d . . .
O1 O 0.92199(16) -0.0203(2) 0.42676(12) 0.0262(6) Uani 1 1 d D . .
H01 H 0.939(3) 0.027(4) 0.4005(18) 0.059(17) Uiso 1 1 d D . .
N2 N 0.70421(16) 0.2352(2) 0.47091(13) 0.0174(6) Uani 1 1 d . . .
N21 N 0.66987(17) 0.3165(3) 0.29599(13) 0.0216(6) Uani 1 1 d . . .
O21 O 0.65758(18) 0.2209(2) 0.25641(12) 0.0298(6) Uani 1 1 d D . .
H021 H 0.644(3) 0.166(4) 0.2795(19) 0.063(18) Uiso 1 1 d D . .
N22 N 0.82542(16) 0.3987(3) 0.40891(12) 0.0165(6) Uani 1 1 d . . .
Cl1 Cl 0.96671(5) 0.20708(8) 0.36358(4) 0.02501(19) Uani 1 1 d . . .
Cl2 Cl 0.61828(6) 0.08002(8) 0.36486(4) 0.0278(2) Uani 1 1 d . . .
C1 C 0.79435(19) 0.1912(3) 0.55368(15) 0.0199(7) Uani 1 1 d . . .
C2 C 0.8423(2) 0.0899(3) 0.56553(15) 0.0205(7) Uani 1 1 d . . .
C3 C 0.8611(2) 0.0597(4) 0.62456(17) 0.0284(9) Uani 1 1 d . . .
H3 H 0.8919 -0.0105 0.6329 0.034 Uiso 1 1 calc R . .
C4 C 0.8349(2) 0.1320(4) 0.67053(17) 0.0338(10) Uani 1 1 d . . .
H4 H 0.8490 0.1125 0.7104 0.041 Uiso 1 1 calc R . .
C5 C 0.7883(2) 0.2327(4) 0.65873(17) 0.0325(9) Uani 1 1 d . . .
H5 H 0.7703 0.2818 0.6906 0.039 Uiso 1 1 calc R . .
C6 C 0.7679(2) 0.2621(4) 0.60096(16) 0.0253(8) Uani 1 1 d . . .
H6 H 0.7357 0.3311 0.5933 0.030 Uiso 1 1 calc R . .
C7 C 0.8730(2) 0.0117(3) 0.51795(16) 0.0210(7) Uani 1 1 d . . .
C8 C 0.8829(2) -0.1210(3) 0.52753(17) 0.0294(9) Uani 1 1 d . . .
H8A H 0.9387 -0.1391 0.5357 0.044 Uiso 1 1 calc R . .
H8B H 0.8655 -0.1649 0.4918 0.044 Uiso 1 1 calc R . .
H8C H 0.8509 -0.1466 0.5614 0.044 Uiso 1 1 calc R . .
C9 C 0.7746(2) 0.2218(3) 0.49126(15) 0.0180(7) Uani 1 1 d . . .
C11 C 0.63525(19) 0.2120(3) 0.50728(15) 0.0184(7) Uani 1 1 d . . .
C12 C 0.6173(2) 0.0931(3) 0.52425(15) 0.0200(7) Uani 1 1 d . . .
C13 C 0.5500(2) 0.0756(4) 0.55847(16) 0.0254(8) Uani 1 1 d . . .
H13 H 0.5360 -0.0042 0.5704 0.030 Uiso 1 1 calc R . .
C14 C 0.5037(2) 0.1717(4) 0.57530(17) 0.0288(9) Uani 1 1 d . . .
H14 H 0.4584 0.1578 0.5990 0.035 Uiso 1 1 calc R . .
C15 C 0.5224(2) 0.2882(4) 0.55807(17) 0.0292(9) Uani 1 1 d . . .
H15 H 0.4900 0.3539 0.5702 0.035 Uiso 1 1 calc R . .
C16 C 0.5883(2) 0.3107(3) 0.52313(16) 0.0224(7) Uani 1 1 d . . .
C17 C 0.6084(2) 0.4372(3) 0.50294(19) 0.0318(9) Uani 1 1 d . . .
H17A H 0.5991 0.4440 0.4600 0.048 Uiso 1 1 calc R . .
H17B H 0.6641 0.4542 0.5119 0.048 Uiso 1 1 calc R . .
H17C H 0.5750 0.4959 0.5238 0.048 Uiso 1 1 calc R . .
C18 C 0.6668(2) -0.0151(3) 0.50753(17) 0.0236(8) Uani 1 1 d . . .
H18A H 0.6991 -0.0402 0.5418 0.035 Uiso 1 1 calc R . .
H18B H 0.7014 0.0066 0.4745 0.035 Uiso 1 1 calc R . .
H18C H 0.6321 -0.0822 0.4955 0.035 Uiso 1 1 calc R . .
C21 C 0.72248(19) 0.5272(3) 0.36427(15) 0.0186(7) Uani 1 1 d . . .
C22 C 0.6820(2) 0.5308(3) 0.30933(15) 0.0186(7) Uani 1 1 d . . .
C23 C 0.6506(2) 0.6407(3) 0.28936(16) 0.0227(8) Uani 1 1 d . . .
H23 H 0.6243 0.6443 0.2519 0.027 Uiso 1 1 calc R . .
C24 C 0.6574(2) 0.7445(3) 0.32358(17) 0.0254(8) Uani 1 1 d . . .
H24 H 0.6351 0.8184 0.3097 0.031 Uiso 1 1 calc R . .
C25 C 0.6964(2) 0.7416(3) 0.37785(16) 0.0240(8) Uani 1 1 d . . .
H25 H 0.7011 0.8133 0.4011 0.029 Uiso 1 1 calc R . .
C26 C 0.7287(2) 0.6334(3) 0.39807(16) 0.0213(7) Uani 1 1 d . . .
H26 H 0.7555 0.6314 0.4354 0.026 Uiso 1 1 calc R . .
C27 C 0.6708(2) 0.4218(3) 0.27144(15) 0.0210(7) Uani 1 1 d . . .
C28 C 0.6577(2) 0.4359(4) 0.20550(16) 0.0302(9) Uani 1 1 d . . .
H28A H 0.6016 0.4523 0.1975 0.045 Uiso 1 1 calc R . .
H28B H 0.6732 0.3611 0.1852 0.045 Uiso 1 1 calc R . .
H28C H 0.6896 0.5037 0.1909 0.045 Uiso 1 1 calc R . .
C29 C 0.75496(19) 0.4116(3) 0.38775(14) 0.0174(7) Uani 1 1 d . . .
C31 C 0.8839(2) 0.4946(3) 0.40676(16) 0.0193(7) Uani 1 1 d . . .
C32 C 0.9172(2) 0.5254(3) 0.35198(17) 0.0229(8) Uani 1 1 d . . .
C33 C 0.9753(2) 0.6154(4) 0.35187(18) 0.0285(9) Uani 1 1 d . . .
H33 H 0.9983 0.6392 0.3153 0.034 Uiso 1 1 calc R . .
C34 C 0.9998(2) 0.6703(3) 0.4038(2) 0.0327(9) Uani 1 1 d . . .
H34 H 1.0397 0.7309 0.4029 0.039 Uiso 1 1 calc R . .
C35 C 0.9666(2) 0.6374(3) 0.45704(18) 0.0280(9) Uani 1 1 d . . .
H35 H 0.9844 0.6756 0.4926 0.034 Uiso 1 1 calc R . .
C36 C 0.9078(2) 0.5498(3) 0.46000(16) 0.0235(8) Uani 1 1 d . . .
C37 C 0.8690(2) 0.5197(4) 0.51816(16) 0.0288(9) Uani 1 1 d . . .
H37A H 0.8978 0.5594 0.5507 0.043 Uiso 1 1 calc R . .
H37B H 0.8697 0.4316 0.5242 0.043 Uiso 1 1 calc R . .
H37C H 0.8141 0.5485 0.5174 0.043 Uiso 1 1 calc R . .
C38 C 0.8920(2) 0.4649(3) 0.29483(16) 0.0242(8) Uani 1 1 d . . .
H38A H 0.8404 0.4968 0.2822 0.036 Uiso 1 1 calc R . .
H38B H 0.8880 0.3771 0.3011 0.036 Uiso 1 1 calc R . .
H38C H 0.9311 0.4814 0.2640 0.036 Uiso 1 1 calc R . .
C92 C 0.3802(4) -0.1648(5) 0.2143(3) 0.0434(15) Uani 0.826(3) 1 d PDU A 1
H92 H 0.4268 -0.1657 0.1872 0.052 Uiso 0.826(3) 1 calc PR A 1
Cl6 Cl 0.32351(11) -0.29502(17) 0.20036(9) 0.0723(7) Uani 0.826(3) 1 d PD A 1
Cl7 Cl 0.41523(9) -0.16368(17) 0.28786(7) 0.0582(5) Uani 0.826(3) 1 d PD A 1
Cl8 Cl 0.32500(11) -0.03480(17) 0.19939(9) 0.0698(6) Uani 0.826(3) 1 d PD A 1
C92' C 0.3933(16) -0.1741(15) 0.2255(11) 0.061(9) Uiso 0.174(3) 1 d PDU A 2
Cl6' Cl 0.3837(7) -0.0414(10) 0.2662(5) 0.098(4) Uiso 0.174(3) 1 d PD A 2
Cl7' Cl 0.3083(7) -0.1916(11) 0.1823(5) 0.090(3) Uiso 0.174(3) 1 d PD A 2
Cl8' Cl 0.4098(7) -0.3005(11) 0.2696(6) 0.102(4) Uiso 0.174(3) 1 d PD A 2
C91 C 0.4686(6) 0.2787(8) 0.3398(4) 0.043(3) Uiso 0.482(5) 1 d PDU B 1
Cl3 Cl 0.4095(2) 0.1850(4) 0.29843(16) 0.0380(9) Uani 0.482(5) 1 d PDU B 1
Cl4 Cl 0.4699(3) 0.4235(7) 0.3108(4) 0.0637(19) Uani 0.482(5) 1 d PDU B 1
Cl5 Cl 0.4577(3) 0.2811(3) 0.41633(13) 0.0716(15) Uani 0.482(5) 1 d PDU B 1
C91' C 0.4463(5) 0.2785(7) 0.3559(4) 0.037(2) Uiso 0.518(5) 1 d PDU B 2
Cl3' Cl 0.3757(3) 0.2859(3) 0.41152(13) 0.0865(19) Uani 0.518(5) 1 d PDU B 2
Cl4' Cl 0.3911(6) 0.1951(7) 0.3078(4) 0.188(4) Uani 0.518(5) 1 d PDU B 2
Cl5' Cl 0.4669(5) 0.4259(7) 0.3310(4) 0.090(3) Uani 0.518(5) 1 d PDU B 2

loop_
_atom_site_aniso_label
_atom_site_aniso_U_11
_atom_site_aniso_U_22
_atom_site_aniso_U_33
_atom_site_aniso_U_23
_atom_site_aniso_U_13
_atom_site_aniso_U_12
Pd1 0.01516(13) 0.01871(14) 0.01439(13) 0.00115(10) -0.00072(10) 0.00083(10)
Pd2 0.01812(13) 0.01687(13) 0.01503(13) -0.00101(10) -0.00144(10) -0.00050(10)
N1 0.0185(14) 0.0203(15) 0.0174(15) -0.0001(12) -0.0030(12) 0.0031(11)
O1 0.0319(15) 0.0261(15) 0.0207(14) -0.0017(11) 0.0021(12) 0.0072(11)
N2 0.0199(14) 0.0146(14) 0.0177(14) -0.0028(11) 0.0004(11) -0.0011(11)
N21 0.0258(16) 0.0236(16) 0.0154(15) -0.0052(12) -0.0028(12) -0.0004(12)
O21 0.0467(17) 0.0239(15) 0.0188(14) -0.0041(12) -0.0033(12) -0.0031(13)
N22 0.0169(14) 0.0179(15) 0.0146(14) -0.0006(11) 0.0012(11) -0.0010(11)
Cl1 0.0210(4) 0.0306(5) 0.0235(4) 0.0066(4) 0.0052(3) 0.0054(3)
Cl2 0.0390(5) 0.0227(5) 0.0215(4) -0.0017(4) -0.0040(4) -0.0104(4)
C1 0.0154(16) 0.0258(19) 0.0184(17) 0.0007(14) -0.0007(13) -0.0049(14)
C2 0.0175(17) 0.0267(19) 0.0171(17) 0.0018(14) -0.0017(14) -0.0054(14)
C3 0.025(2) 0.036(2) 0.024(2) 0.0102(17) -0.0040(16) -0.0042(16)
C4 0.038(2) 0.046(3) 0.0173(19) 0.0057(17) -0.0041(17) -0.0116(19)
C5 0.035(2) 0.045(2) 0.0172(19) -0.0072(17) 0.0046(16) -0.0085(19)
C6 0.0233(18) 0.030(2) 0.0225(19) -0.0045(15) 0.0012(15) -0.0011(15)
C7 0.0173(17) 0.0246(19) 0.0211(18) 0.0027(14) -0.0074(14) -0.0005(14)
C8 0.034(2) 0.027(2) 0.027(2) 0.0057(16) -0.0052(17) 0.0041(16)
C9 0.0211(17) 0.0153(16) 0.0175(17) -0.0019(13) 0.0018(13) 0.0006(13)
C11 0.0157(16) 0.0265(19) 0.0131(16) -0.0020(14) -0.0015(13) -0.0002(13)
C12 0.0167(17) 0.0257(19) 0.0177(17) -0.0024(14) -0.0025(13) -0.0015(14)
C13 0.0226(19) 0.034(2) 0.0199(19) 0.0009(15) -0.0015(15) -0.0048(16)
C14 0.0187(18) 0.041(2) 0.027(2) 0.0016(17) 0.0066(15) -0.0002(16)
C15 0.0230(19) 0.040(2) 0.024(2) -0.0039(17) 0.0041(15) 0.0103(16)
C16 0.0225(18) 0.0239(18) 0.0208(18) -0.0011(15) 0.0008(14) 0.0024(14)
C17 0.036(2) 0.025(2) 0.034(2) -0.0010(17) 0.0107(18) 0.0087(17)
C18 0.0247(19) 0.0218(19) 0.0243(19) -0.0004(15) -0.0023(15) -0.0023(15)
C21 0.0154(16) 0.0203(18) 0.0202(18) 0.0021(14) 0.0028(14) -0.0007(13)
C22 0.0202(17) 0.0201(18) 0.0156(17) -0.0007(13) 0.0048(14) 0.0002(13)
C23 0.0241(18) 0.027(2) 0.0172(18) 0.0039(15) 0.0001(14) 0.0046(15)
C24 0.030(2) 0.0164(19) 0.029(2) 0.0054(15) 0.0040(16) 0.0059(14)
C25 0.0269(19) 0.0200(19) 0.025(2) -0.0017(15) 0.0067(15) 0.0012(14)
C26 0.0192(17) 0.0256(19) 0.0192(18) -0.0029(14) 0.0018(14) 0.0001(14)
C27 0.0195(17) 0.0253(19) 0.0181(18) -0.0002(14) 0.0006(14) -0.0001(14)
C28 0.041(2) 0.031(2) 0.0182(19) 0.0004(16) -0.0031(17) 0.0067(18)
C29 0.0197(17) 0.0193(17) 0.0133(16) -0.0012(13) 0.0030(13) 0.0001(13)
C31 0.0168(16) 0.0167(17) 0.0244(19) 0.0009(14) -0.0029(14) -0.0004(13)
C32 0.0223(18) 0.0190(18) 0.027(2) 0.0029(15) -0.0004(15) 0.0018(14)
C33 0.0251(19) 0.027(2) 0.033(2) 0.0109(16) 0.0033(17) -0.0005(16)
C34 0.023(2) 0.022(2) 0.053(3) 0.0042(18) -0.0092(19) -0.0065(16)
C35 0.026(2) 0.0221(19) 0.035(2) -0.0077(16) -0.0114(17) 0.0006(15)
C36 0.0189(18) 0.026(2) 0.025(2) -0.0019(15) -0.0063(15) 0.0050(14)
C37 0.030(2) 0.033(2) 0.023(2) -0.0067(16) -0.0067(16) 0.0026(16)
C38 0.0269(19) 0.0240(19) 0.0218(19) 0.0046(15) 0.0054(15) 0.0022(15)
C92 0.042(3) 0.050(4) 0.038(3) -0.012(3) 0.012(3) 0.004(3)
Cl6 0.0785(12) 0.0668(12) 0.0724(12) -0.0429(10) 0.0414(10) -0.0279(9)
Cl7 0.0448(9) 0.0820(13) 0.0480(9) 0.0019(8) 0.0043(7) -0.0036(8)
Cl8 0.0771(13) 0.0628(12) 0.0693(12) -0.0110(9) -0.0092(10) 0.0207(9)
Cl3 0.0418(15) 0.0444(18) 0.0275(14) -0.0217(13) -0.0069(12) 0.0157(13)
Cl4 0.035(2) 0.065(3) 0.090(5) 0.016(3) -0.009(3) -0.0109(18)
Cl5 0.132(4) 0.0417(17) 0.0406(16) -0.0112(12) -0.0065(18) 0.0190(18)
Cl3' 0.168(5) 0.0494(18) 0.0429(16) -0.0049(13) 0.023(2) -0.032(2)
Cl4' 0.236(8) 0.160(6) 0.164(7) 0.072(5) -0.143(6) -0.121(6)
Cl5' 0.094(4) 0.060(3) 0.118(6) -0.013(3) 0.053(3) -0.024(2)

loop_
_atom_type_symbol
_atom_type_description
_atom_type_scat_dispersion_real
_atom_type_scat_dispersion_imag
_atom_type_scat_source
C C 0.0033 0.0016 'International Tables Vol C Tables 4.2.6.8 and 6.1.1.4'
H H 0.0000 0.0000 'International Tables Vol C Tables 4.2.6.8 and 6.1.1.4'
N N 0.0061 0.0033 'International Tables Vol C Tables 4.2.6.8 and 6.1.1.4'
O O 0.0106 0.0060 'International Tables Vol C Tables 4.2.6.8 and 6.1.1.4'
Cl Cl 0.1484 0.1585 'International Tables Vol C Tables 4.2.6.8 and 6.1.1.4'
Pd Pd -0.9988 1.0072 'International Tables Vol C Tables 4.2.6.8 and 6.1.1.4'

loop_
_geom_angle_atom_site_label_1
_geom_angle_atom_site_label_2
_geom_angle_atom_site_label_3
_geom_angle
C9 Pd1 N1 85.52(13)
C9 Pd1 N22 89.96(12)
N1 Pd1 N22 175.48(11)
C9 Pd1 Cl1 171.18(10)
N1 Pd1 Cl1 88.16(8)
N22 Pd1 Cl1 96.34(8)
C9 Pd1 Pd2 62.87(10)
N1 Pd1 Pd2 118.22(8)
N22 Pd1 Pd2 59.32(8)
Cl1 Pd1 Pd2 115.38(2)
C29 Pd2 N21 86.31(13)
C29 Pd2 N2 90.58(12)
N21 Pd2 N2 175.21(11)
C29 Pd2 Cl2 171.80(10)
N21 Pd2 Cl2 90.01(9)
N2 Pd2 Cl2 93.53(8)
C29 Pd2 Pd1 63.38(10)
N21 Pd2 Pd1 121.93(8)
N2 Pd2 Pd1 59.42(8)
Cl2 Pd2 Pd1 112.95(3)
C7 N1 O1 113.5(3)
C7 N1 Pd1 128.9(2)
O1 N1 Pd1 116.4(2)
C9 N2 C11 121.8(3)
C9 N2 Pd2 119.0(2)
C11 N2 Pd2 118.7(2)
C27 N21 O21 114.2(3)
C27 N21 Pd2 130.0(2)
O21 N21 Pd2 115.8(2)
C29 N22 C31 122.5(3)
C29 N22 Pd1 119.1(2)
C31 N22 Pd1 117.7(2)
C6 C1 C2 119.3(3)
C6 C1 C9 121.6(3)
C2 C1 C9 119.1(3)
C3 C2 C1 119.6(3)
C3 C2 C7 118.1(3)
C1 C2 C7 122.3(3)
C4 C3 C2 120.1(4)
C3 C4 C5 120.3(4)
C6 C5 C4 120.3(4)
C5 C6 C1 120.5(4)
N1 C7 C2 118.4(3)
N1 C7 C8 121.0(3)
C2 C7 C8 120.6(3)
N2 C9 C1 124.6(3)
N2 C9 Pd1 118.7(3)
C1 C9 Pd1 116.6(2)
C16 C11 C12 122.3(3)
C16 C11 N2 118.0(3)
C12 C11 N2 119.7(3)
C13 C12 C11 117.4(3)
C13 C12 C18 119.1(3)
C11 C12 C18 123.4(3)
C14 C13 C12 121.1(4)
C13 C14 C15 120.5(3)
C14 C15 C16 120.8(3)
C15 C16 C11 117.8(3)
C15 C16 C17 121.3(3)
C11 C16 C17 120.9(3)
C26 C21 C22 119.1(3)
C26 C21 C29 120.0(3)
C22 C21 C29 120.9(3)
C23 C22 C21 119.2(3)
C23 C22 C27 118.1(3)
C21 C22 C27 122.6(3)
C24 C23 C22 120.6(3)
C23 C24 C25 120.6(3)
C24 C25 C26 119.5(3)
C25 C26 C21 120.9(3)
N21 C27 C22 119.1(3)
N21 C27 C28 121.0(3)
C22 C27 C28 119.9(3)
N22 C29 C21 124.4(3)
N22 C29 Pd2 118.2(3)
C21 C29 Pd2 117.3(2)
C36 C31 C32 122.2(3)
C36 C31 N22 118.7(3)
C32 C31 N22 119.1(3)
C33 C32 C31 117.5(3)
C33 C32 C38 120.4(3)
C31 C32 C38 122.1(3)
C34 C33 C32 121.1(4)
C35 C34 C33 120.1(4)
C34 C35 C36 121.5(4)
C35 C36 C31 117.5(3)
C35 C36 C37 120.9(3)
C31 C36 C37 121.6(3)
Cl8 C92 Cl7 110.6(3)
Cl8 C92 Cl6 110.3(4)
Cl7 C92 Cl6 110.7(4)
Cl8' C92' Cl6' 113.0(14)
Cl8' C92' Cl7' 111.1(13)
Cl6' C92' Cl7' 108.0(13)
Cl3 C91 Cl4 111.3(6)
Cl3 C91 Cl5 118.9(6)
Cl4 C91 Cl5 111.3(6)
Cl4' C91' Cl3' 96.2(6)
Cl4' C91' Cl5' 114.1(6)
Cl3' C91' Cl5' 109.0(5)

loop_
_geom_bond_atom_site_label_1
_geom_bond_atom_site_label_2
_geom_bond_distance
Pd1 C9 1.942(3)
Pd1 N1 2.042(3)
Pd1 N22 2.058(3)
Pd1 Cl1 2.4318(9)
Pd1 Pd2 3.2068(4)
Pd2 C29 1.941(3)
Pd2 N21 2.028(3)
Pd2 N2 2.048(3)
Pd2 Cl2 2.4205(9)
N1 C7 1.293(4)
N1 O1 1.395(4)
N2 C9 1.279(4)
N2 C11 1.454(4)
N21 C27 1.285(5)
N21 O21 1.393(4)
N22 C29 1.287(4)
N22 C31 1.449(4)
C1 C6 1.397(5)
C1 C2 1.404(5)
C1 C9 1.480(5)
C2 C3 1.403(5)
C2 C7 1.472(5)
C3 C4 1.382(6)
C4 C5 1.386(6)
C5 C6 1.380(5)
C7 C8 1.488(5)
C11 C16 1.395(5)
C11 C12 1.399(5)
C12 C13 1.394(5)
C12 C18 1.506(5)
C13 C14 1.372(5)
C14 C15 1.378(6)
C15 C16 1.392(5)
C16 C17 1.506(5)
C21 C26 1.399(5)
C21 C22 1.408(5)
C21 C29 1.482(5)
C22 C23 1.395(5)
C22 C27 1.485(5)
C23 C24 1.382(5)
C24 C25 1.383(5)
C25 C26 1.386(5)
C27 C28 1.506(5)
C31 C36 1.400(5)
C31 C32 1.402(5)
C32 C33 1.396(5)
C32 C38 1.507(5)
C33 C34 1.376(6)
C34 C35 1.375(6)
C35 C36 1.389(5)
C36 C37 1.507(5)
C92 Cl8 1.741(6)
C92 Cl7 1.753(6)
C92 Cl6 1.753(6)
C92' Cl8' 1.731(15)
C92' Cl6' 1.734(15)
C92' Cl7' 1.739(15)
C91 Cl3 1.707(9)
C91 Cl4 1.723(9)
C91 Cl5 1.735(9)
C91' Cl4' 1.694(9)
C91' Cl3' 1.740(9)
C91' Cl5' 1.754(9)

loop_
_geom_hbond_atom_site_label_D
_geom_hbond_atom_site_label_H
_geom_hbond_atom_site_label_A
_geom_hbond_distance_DH
_geom_hbond_distance_HA
_geom_hbond_distance_DA
_geom_hbond_angle_DHA
O1 H01 Cl1 0.840(19) 2.20(3) 2.982(3) 154(5)
O21 H021 Cl2 0.828(19) 2.19(3) 2.973(3) 157(5)
